data_7051268
loop_
_publ_author_name
'Greener, Bryan'
'Foxon, Simon P.'
'Walton, Paul H.'

_publ_section_title
;
 Syntheses and structures of a range of metal complexes with the ligand
 cis,cis-1,3,5-(E,E)-tris(phenylpropenylideneamino)cyclohexane
;
_journal_issue 5
_journal_name_full 'New Journal of Chemistry'
_journal_page_first 269
_journal_paper_doi 10.1039/b000441n
_journal_volume 24
_journal_year 2000
_chemical_formula_moiety 'C33 H33 Cl N3 Ni 1+, C24 H20 B 1-'
_chemical_formula_sum 'C57 H53 B Cl N3 Ni'
_chemical_formula_weight 884.99
_chemical_melting_point 495.2(3)
_chemical_name_common '[Ni(Ph-protach)(Cl)]BPh4, (2)'
_chemical_name_systematic
; 
cis,cis-1,3,5-(E,E)-tri(phenyl-propenylideneamino)cyclohexane
nickel(II) chloride tetraphenylborate, (2) 
{tri(phenyl-propenylideneamino)cyclohexane = (Ph-protach)}  
;
_space_group_IT_number 14
_symmetry_cell_setting monoclinic
_symmetry_space_group_name_Hall '-P 2ybc'
_symmetry_space_group_name_H-M 'P 1 21/c 1'
_atom_sites_solution_hydrogens geom
_atom_sites_solution_primary direct
_atom_sites_solution_secondary difmap
_audit_creation_method SHELXL-97
_cell_angle_alpha 90.00
_cell_angle_beta 109.335(10)
_cell_angle_gamma 90.00
_cell_formula_units_Z 4
_cell_length_a 15.579(3)
_cell_length_b 16.549(3)
_cell_length_c 19.916(2)
_cell_measurement_reflns_used 20
_cell_measurement_temperature 293(2)
_cell_volume 4845.1(14)
_computing_cell_refinement 'MSC/AFC (Diffractometer Control)'
_computing_data_collection 'MSC/AFC (Diffractometer Control)'
_computing_data_reduction '(teXsan, Molecular Structure Corporation, 1992)'
_computing_molecular_graphics teXsan
_computing_publication_material SHELXL-97
_computing_structure_refinement 'SHELXL-97 (Sheldrick, 1997)'
_computing_structure_solution 'SAPI91 (Rigaku Corporation, 1993)'
_diffrn_ambient_temperature 293(2)
_diffrn_measured_fraction_theta_full 0.804
_diffrn_measured_fraction_theta_max 0.804
_diffrn_measurement_device 'four-circle diffractometer'
_diffrn_measurement_device_type 'Rigaku AFC6S'
_diffrn_measurement_method \w--2\q
_diffrn_radiation_monochromator graphite
_diffrn_radiation_probe x-ray
_diffrn_radiation_source 'fine-focus sealed tube'
_diffrn_radiation_type MoK\a
_diffrn_radiation_wavelength 0.71069
_diffrn_reflns_av_R_equivalents 0.0000
_diffrn_reflns_av_sigmaI/netI 0.0597
_diffrn_reflns_limit_h_max 16
_diffrn_reflns_limit_h_min 0
_diffrn_reflns_limit_k_max 19
_diffrn_reflns_limit_k_min 0
_diffrn_reflns_limit_l_max 22
_diffrn_reflns_limit_l_min -23
_diffrn_reflns_number 7496
_diffrn_reflns_theta_full 25.00
_diffrn_reflns_theta_max 25.00
_diffrn_reflns_theta_min 2.69
_diffrn_source_current 30
_diffrn_source_voltage 50
_diffrn_standards_decay_% 0.344
_diffrn_standards_interval_count 150
_diffrn_standards_number 3
_exptl_absorpt_coefficient_mu 0.496
_exptl_absorpt_correction_T_max 1.000
_exptl_absorpt_correction_T_min 0.797
_exptl_absorpt_correction_type psi-scan
_exptl_absorpt_process_details '(North, Phillips & Mathews, 1968)'
_exptl_crystal_colour red
_exptl_crystal_density_diffrn 1.213
_exptl_crystal_density_method 'not measured'
_exptl_crystal_description block
_exptl_crystal_F_000 1864
_exptl_crystal_size_max 0.8
_exptl_crystal_size_mid 0.8
_exptl_crystal_size_min 0.4
_refine_diff_density_max 0.376
_refine_diff_density_min -0.330
_refine_diff_density_rms 0.074
_refine_ls_extinction_method none
_refine_ls_goodness_of_fit_ref 1.026
_refine_ls_hydrogen_treatment mixed
_refine_ls_matrix_type full
_refine_ls_number_parameters 568
_refine_ls_number_reflns 6868
_refine_ls_number_restraints 0
_refine_ls_restrained_S_all 1.026
_refine_ls_R_factor_all 0.1229
_refine_ls_R_factor_gt 0.0504
_refine_ls_shift/su_max 0.000
_refine_ls_shift/su_mean 0.000
_refine_ls_structure_factor_coef Fsqd
_refine_ls_weighting_details 'calc w=1/[\s^2^(Fo^2^)+(0.0969P)^2^+3.7150P] where P=(Fo^2^+2Fc^2^)/3'
_refine_ls_weighting_scheme calc
_refine_ls_wR_factor_gt 0.1328
_refine_ls_wR_factor_ref 0.1934
_reflns_number_gt 4119
_reflns_number_total 6868
_reflns_threshold_expression I>2\s(I)
_cod_data_source_file b000441n.txt
_cod_data_source_block 2
_cod_depositor_comments
;
The following automatic conversions were performed:

'_chemical_melting_point' value '495-495.5 K' was changed to
'495.2(3)' - the average value was taken and precision was estimated.

Automatic conversion script
Id: cif_fix_values 1569 2011-02-09 13:29:24Z adriana 
;
_cod_original_cell_volume 4845.1(13)
_cod_original_sg_symbol_H-M 'P 21/c'
_cod_database_code 7051268

loop_
_symmetry_equiv_pos_as_xyz
'x, y, z'
'-x, y+1/2, -z+1/2'
'-x, -y, -z'
'x, -y-1/2, z-1/2'

loop_
_atom_site_label
_atom_site_type_symbol
_atom_site_fract_x
_atom_site_fract_y
_atom_site_fract_z
_atom_site_U_iso_or_equiv
_atom_site_adp_type
_atom_site_occupancy
_atom_site_symmetry_multiplicity
_atom_site_calc_flag
_atom_site_refinement_flags
_atom_site_disorder_assembly
_atom_site_disorder_group
Ni1 Ni 0.32612(5) 0.45147(4) 0.70689(4) 0.0557(2) Uani 1 1 d . . .
Cl1 Cl 0.28603(11) 0.56165(9) 0.64261(8) 0.0752(5) Uani 1 1 d . . .
N1 N 0.3109(3) 0.4389(3) 0.8016(2) 0.0573(11) Uani 1 1 d . . .
N2 N 0.4531(3) 0.4093(3) 0.7350(2) 0.0640(12) Uani 1 1 d . . .
N3 N 0.2756(3) 0.3423(2) 0.6751(2) 0.0569(11) Uani 1 1 d . . .
C1 C 0.3459(4) 0.3617(3) 0.8382(3) 0.0632(15) Uani 1 1 d . . .
H1 H 0.3373 0.3617 0.8847 0.076 Uiso 1 1 calc R . .
C2 C 0.4478(4) 0.3569(3) 0.8497(3) 0.0705(16) Uani 1 1 d . . .
H2A H 0.4758 0.4078 0.8695 0.085 Uiso 1 1 calc R . .
H2B H 0.4744 0.3150 0.8844 0.085 Uiso 1 1 calc R . .
C3 C 0.4707(4) 0.3392(3) 0.7826(3) 0.0669(15) Uani 1 1 d . . .
H3 H 0.5356 0.3258 0.7964 0.080 Uiso 1 1 calc R . .
C4 C 0.4161(4) 0.2676(3) 0.7424(3) 0.0709(16) Uani 1 1 d . . .
H4A H 0.4278 0.2614 0.6978 0.085 Uiso 1 1 calc R . .
H4B H 0.4372 0.2189 0.7701 0.085 Uiso 1 1 calc R . .
C5 C 0.3140(4) 0.2751(3) 0.7266(3) 0.0651(15) Uani 1 1 d . . .
H5 H 0.2850 0.2244 0.7056 0.078 Uiso 1 1 calc R . .
C6 C 0.2927(4) 0.2906(3) 0.7945(3) 0.0703(16) Uani 1 1 d . . .
H6A H 0.3065 0.2422 0.8236 0.084 Uiso 1 1 calc R . .
H6B H 0.2281 0.3012 0.7824 0.084 Uiso 1 1 calc R . .
C7 C 0.2751(4) 0.4902(4) 0.8338(3) 0.0595(14) Uani 1 1 d . . .
H7 H 0.2656 0.4729 0.8752 0.071 Uiso 1 1 calc R . .
C8 C 0.2492(3) 0.5699(3) 0.8114(3) 0.0572(14) Uani 1 1 d . . .
H8 H 0.2458 0.5858 0.7658 0.069 Uiso 1 1 calc R . .
C9 C 0.2295(3) 0.6233(3) 0.8547(3) 0.0608(14) Uani 1 1 d . . .
H9 H 0.2247 0.6031 0.8969 0.073 Uiso 1 1 calc R . .
C10 C 0.2149(4) 0.7100(4) 0.8425(3) 0.0635(15) Uani 1 1 d . . .
C11 C 0.2080(5) 0.7573(4) 0.8978(3) 0.0825(19) Uani 1 1 d . . .
H11 H 0.2106 0.7332 0.9407 0.099 Uiso 1 1 calc R . .
C12 C 0.1975(6) 0.8392(6) 0.8899(5) 0.126(3) Uani 1 1 d . . .
H12 H 0.1942 0.8702 0.9279 0.152 Uiso 1 1 calc R . .
C13 C 0.1917(6) 0.8768(5) 0.8269(6) 0.118(3) Uani 1 1 d . . .
H13 H 0.1849 0.9325 0.8220 0.142 Uiso 1 1 calc R . .
C14 C 0.1962(6) 0.8290(5) 0.7707(4) 0.106(2) Uani 1 1 d . . .
H14 H 0.1904 0.8527 0.7271 0.127 Uiso 1 1 calc R . .
C15 C 0.2092(5) 0.7481(4) 0.7791(3) 0.0839(19) Uani 1 1 d . . .
H15 H 0.2144 0.7174 0.7415 0.101 Uiso 1 1 calc R . .
C16 C 0.5154(4) 0.4327(4) 0.7084(4) 0.0791(18) Uani 1 1 d . . .
H16 H 0.5709 0.4059 0.7242 0.095 Uiso 1 1 calc R . .
C17 C 0.5061(4) 0.4947(4) 0.6581(4) 0.0816(18) Uani 1 1 d . . .
H17 H 0.4528 0.5249 0.6442 0.098 Uiso 1 1 calc R . .
C18 C 0.5698(5) 0.5122(5) 0.6295(4) 0.087(2) Uani 1 1 d . . .
H18 H 0.6225 0.4811 0.6437 0.105 Uiso 1 1 calc R . .
C19 C 0.5637(5) 0.5769(4) 0.5772(4) 0.0819(19) Uani 1 1 d . . .
C20 C 0.6397(6) 0.5928(6) 0.5568(5) 0.117(3) Uani 1 1 d . . .
H20 H 0.6924 0.5625 0.5761 0.140 Uiso 1 1 calc R . .
C21 C 0.6372(8) 0.6530(6) 0.5085(6) 0.137(4) Uani 1 1 d . . .
H21 H 0.6885 0.6634 0.4958 0.165 Uiso 1 1 calc R . .
C22 C 0.5610(9) 0.6968(6) 0.4793(6) 0.136(3) Uani 1 1 d . . .
H22 H 0.5587 0.7361 0.4454 0.163 Uiso 1 1 calc R . .
C23 C 0.4879(7) 0.6830(5) 0.5001(5) 0.117(3) Uani 1 1 d . . .
H23 H 0.4367 0.7155 0.4821 0.140 Uiso 1 1 calc R . .
C24 C 0.4873(6) 0.6228(5) 0.5465(4) 0.099(2) Uani 1 1 d . . .
H24 H 0.4347 0.6127 0.5575 0.119 Uiso 1 1 calc R . .
C25 C 0.2151(4) 0.3238(3) 0.6162(3) 0.0636(15) Uani 1 1 d . . .
H25 H 0.1989 0.2697 0.6080 0.076 Uiso 1 1 calc R . .
C26 C 0.1707(4) 0.3804(4) 0.5621(3) 0.0665(15) Uani 1 1 d . . .
H26 H 0.1836 0.4351 0.5703 0.080 Uiso 1 1 calc R . .
C27 C 0.1108(4) 0.3570(4) 0.4996(3) 0.0697(16) Uani 1 1 d . . .
H27 H 0.1002 0.3019 0.4925 0.084 Uiso 1 1 calc R . .
C28 C 0.0608(4) 0.4109(4) 0.4419(3) 0.0703(16) Uani 1 1 d . . .
C29 C 0.0075(4) 0.3744(5) 0.3783(3) 0.085(2) Uani 1 1 d . . .
H29 H 0.0035 0.3184 0.3743 0.102 Uiso 1 1 calc R . .
C30 C -0.0395(5) 0.4238(7) 0.3213(4) 0.105(3) Uani 1 1 d . . .
H30 H -0.0721 0.4002 0.2780 0.127 Uiso 1 1 calc R . .
C31 C -0.0390(5) 0.5037(8) 0.3274(5) 0.114(3) Uani 1 1 d . . .
H31 H -0.0740 0.5344 0.2890 0.137 Uiso 1 1 calc R . .
C32 C 0.0132(5) 0.5434(5) 0.3905(5) 0.109(3) Uani 1 1 d . . .
H32 H 0.0145 0.5994 0.3945 0.131 Uiso 1 1 calc R . .
C33 C 0.0628(5) 0.4935(5) 0.4464(4) 0.0864(19) Uani 1 1 d . . .
H33 H 0.0989 0.5175 0.4885 0.104 Uiso 1 1 calc R . .
C34 C 0.2149(4) -0.0660(3) 0.5730(3) 0.0545(13) Uani 1 1 d . . .
C35 C 0.2847(4) -0.1215(4) 0.5841(3) 0.0715(17) Uani 1 1 d . . .
H35 H 0.3426 -0.1030 0.5885 0.086 Uiso 1 1 calc R . .
C36 C 0.2709(5) -0.2052(4) 0.5890(3) 0.0822(19) Uani 1 1 d . . .
H36 H 0.3196 -0.2406 0.5965 0.099 Uiso 1 1 calc R . .
C37 C 0.1872(5) -0.2348(4) 0.5827(3) 0.0796(18) Uani 1 1 d . . .
H37 H 0.1783 -0.2900 0.5860 0.095 Uiso 1 1 calc R . .
C38 C 0.1165(5) -0.1823(4) 0.5715(3) 0.0763(17) Uani 1 1 d . . .
H38 H 0.0588 -0.2018 0.5664 0.092 Uiso 1 1 calc R . .
C39 C 0.1303(4) -0.0983(3) 0.5676(3) 0.0688(16) Uani 1 1 d . . .
H39 H 0.0814 -0.0635 0.5613 0.083 Uiso 1 1 calc R . .
C40 C 0.3346(4) 0.0571(4) 0.5901(3) 0.0654(15) Uani 1 1 d . . .
C41 C 0.3796(4) 0.0514(6) 0.5402(4) 0.114(3) Uani 1 1 d . . .
H41 H 0.3486 0.0302 0.4954 0.136 Uiso 1 1 calc R . .
C42 C 0.4703(6) 0.0767(7) 0.5556(6) 0.153(5) Uani 1 1 d . . .
H42 H 0.4967 0.0757 0.5200 0.184 Uiso 1 1 calc R . .
C43 C 0.5196(5) 0.1024(5) 0.6214(7) 0.128(4) Uani 1 1 d . . .
H43 H 0.5793 0.1198 0.6313 0.153 Uiso 1 1 calc R . .
C44 C 0.4798(5) 0.1024(4) 0.6737(6) 0.114(3) Uani 1 1 d . . .
H44 H 0.5142 0.1157 0.7202 0.137 Uiso 1 1 calc R . .
C45 C 0.3892(4) 0.0828(4) 0.6573(4) 0.0810(19) Uani 1 1 d . . .
H45 H 0.3632 0.0868 0.6930 0.097 Uiso 1 1 calc R . .
C46 C 0.1746(4) 0.0764(3) 0.6187(3) 0.0541(13) Uani 1 1 d . . .
C47 C 0.1985(5) 0.0593(4) 0.6915(3) 0.0817(19) Uani 1 1 d . . .
H47 H 0.2444 0.0217 0.7110 0.098 Uiso 1 1 calc R . .
C48 C 0.1575(7) 0.0952(5) 0.7357(4) 0.097(2) Uani 1 1 d . . .
H48 H 0.1764 0.0821 0.7839 0.117 Uiso 1 1 calc R . .
C49 C 0.0897(6) 0.1493(5) 0.7087(5) 0.104(3) Uani 1 1 d . . .
H49 H 0.0630 0.1748 0.7384 0.124 Uiso 1 1 calc R . .
C50 C 0.0605(5) 0.1664(4) 0.6372(4) 0.084(2) Uani 1 1 d . . .
H50 H 0.0127 0.2023 0.6180 0.101 Uiso 1 1 calc R . .
C51 C 0.1029(4) 0.1296(4) 0.5937(3) 0.0660(15) Uani 1 1 d . . .
H51 H 0.0819 0.1415 0.5453 0.079 Uiso 1 1 calc R . .
C52 C 0.1742(3) 0.0649(3) 0.4845(3) 0.0499(12) Uani 1 1 d . . .
C53 C 0.1925(4) 0.1430(3) 0.4645(3) 0.0602(14) Uani 1 1 d . . .
H53 H 0.2375 0.1734 0.4970 0.072 Uiso 1 1 calc R . .
C54 C 0.1467(4) 0.1766(4) 0.3987(3) 0.0678(16) Uani 1 1 d . . .
H54 H 0.1599 0.2288 0.3880 0.081 Uiso 1 1 calc R . .
C55 C 0.0807(4) 0.1312(4) 0.3489(3) 0.0761(18) Uani 1 1 d . . .
H55 H 0.0499 0.1525 0.3042 0.091 Uiso 1 1 calc R . .
C56 C 0.0615(4) 0.0554(4) 0.3659(3) 0.0662(15) Uani 1 1 d . . .
H56 H 0.0168 0.0252 0.3329 0.079 Uiso 1 1 calc R . .
C57 C 0.1079(3) 0.0229(3) 0.4319(3) 0.0563(14) Uani 1 1 d . . .
H57 H 0.0941 -0.0296 0.4415 0.068 Uiso 1 1 calc R . .
B1 B 0.2257(4) 0.0329(4) 0.5668(3) 0.0526(15) Uani 1 1 d . . .

loop_
_atom_site_aniso_label
_atom_site_aniso_U_11
_atom_site_aniso_U_22
_atom_site_aniso_U_33
_atom_site_aniso_U_23
_atom_site_aniso_U_13
_atom_site_aniso_U_12
Ni1 0.0642(5) 0.0481(4) 0.0545(4) 0.0031(3) 0.0192(3) -0.0027(3)
Cl1 0.0888(11) 0.0623(9) 0.0768(10) 0.0199(7) 0.0305(8) 0.0107(8)
N1 0.063(3) 0.060(3) 0.046(2) 0.000(2) 0.013(2) -0.004(2)
N2 0.058(3) 0.063(3) 0.067(3) 0.001(2) 0.016(2) -0.001(2)
N3 0.068(3) 0.048(3) 0.055(3) -0.006(2) 0.021(2) -0.009(2)
C1 0.089(4) 0.049(3) 0.050(3) 0.007(3) 0.021(3) 0.002(3)
C2 0.080(4) 0.059(3) 0.058(4) 0.010(3) 0.004(3) 0.012(3)
C3 0.067(4) 0.064(4) 0.063(4) 0.008(3) 0.013(3) 0.008(3)
C4 0.091(5) 0.056(3) 0.066(4) 0.000(3) 0.027(3) 0.011(3)
C5 0.088(4) 0.041(3) 0.063(4) -0.002(3) 0.021(3) -0.011(3)
C6 0.094(4) 0.059(4) 0.058(4) 0.005(3) 0.025(3) -0.010(3)
C7 0.060(3) 0.071(4) 0.046(3) 0.000(3) 0.017(3) -0.008(3)
C8 0.051(3) 0.067(4) 0.050(3) 0.003(3) 0.013(3) -0.002(3)
C9 0.057(3) 0.067(4) 0.059(3) -0.002(3) 0.021(3) 0.003(3)
C10 0.057(3) 0.074(4) 0.057(4) -0.004(3) 0.015(3) 0.007(3)
C11 0.103(5) 0.079(5) 0.072(4) -0.006(4) 0.039(4) 0.019(4)
C12 0.153(8) 0.117(7) 0.106(7) -0.034(6) 0.037(6) 0.043(6)
C13 0.139(8) 0.074(5) 0.138(8) -0.001(6) 0.041(7) 0.018(5)
C14 0.141(7) 0.079(5) 0.095(6) 0.023(4) 0.037(5) 0.011(5)
C15 0.117(6) 0.064(4) 0.074(4) 0.001(3) 0.035(4) -0.002(4)
C16 0.061(4) 0.089(5) 0.087(5) -0.004(4) 0.025(4) 0.002(3)
C17 0.077(4) 0.074(4) 0.102(5) 0.007(4) 0.040(4) -0.003(4)
C18 0.070(4) 0.105(5) 0.093(5) 0.000(4) 0.036(4) -0.005(4)
C19 0.090(5) 0.090(5) 0.081(5) -0.011(4) 0.048(4) -0.018(4)
C20 0.101(6) 0.149(8) 0.119(7) 0.020(6) 0.061(5) -0.005(5)
C21 0.159(10) 0.131(8) 0.166(10) 0.032(7) 0.113(9) -0.005(7)
C22 0.185(11) 0.120(8) 0.131(8) 0.012(6) 0.093(9) -0.018(8)
C23 0.140(8) 0.109(7) 0.117(7) 0.024(5) 0.065(6) 0.006(6)
C24 0.099(6) 0.096(6) 0.115(6) 0.009(5) 0.050(5) 0.001(5)
C25 0.071(4) 0.061(4) 0.061(4) -0.013(3) 0.026(3) -0.017(3)
C26 0.065(4) 0.076(4) 0.056(4) -0.005(3) 0.017(3) -0.008(3)
C27 0.064(4) 0.074(4) 0.068(4) -0.002(3) 0.018(3) -0.006(3)
C28 0.054(4) 0.095(5) 0.062(4) -0.007(4) 0.019(3) -0.006(3)
C29 0.057(4) 0.123(6) 0.066(4) -0.007(4) 0.009(3) 0.007(4)
C30 0.074(5) 0.165(9) 0.065(5) 0.000(5) 0.005(4) 0.016(6)
C31 0.068(5) 0.188(10) 0.088(6) 0.060(7) 0.027(5) 0.035(6)
C32 0.078(5) 0.130(7) 0.121(7) 0.035(6) 0.035(5) 0.013(5)
C33 0.079(5) 0.104(6) 0.072(5) 0.011(4) 0.019(4) -0.006(4)
C34 0.056(3) 0.057(3) 0.048(3) 0.004(2) 0.013(3) 0.002(3)
C35 0.055(4) 0.077(4) 0.073(4) -0.001(3) 0.008(3) 0.007(3)
C36 0.087(5) 0.070(4) 0.076(4) 0.002(3) 0.008(4) 0.027(4)
C37 0.102(6) 0.060(4) 0.068(4) 0.014(3) 0.016(4) -0.002(4)
C38 0.084(4) 0.061(4) 0.085(5) 0.016(3) 0.029(4) -0.006(4)
C39 0.064(4) 0.060(4) 0.089(4) 0.011(3) 0.033(3) 0.000(3)
C40 0.054(3) 0.073(4) 0.065(4) 0.019(3) 0.015(3) 0.006(3)
C41 0.053(4) 0.192(9) 0.092(5) 0.045(5) 0.019(4) 0.004(5)
C42 0.053(5) 0.230(12) 0.178(10) 0.118(9) 0.039(6) 0.025(6)
C43 0.042(5) 0.085(6) 0.235(13) 0.036(7) 0.018(7) 0.015(4)
C44 0.049(5) 0.077(5) 0.176(9) -0.043(5) -0.017(5) 0.017(4)
C45 0.055(4) 0.077(4) 0.097(5) -0.020(4) 0.007(4) 0.010(3)
C46 0.059(3) 0.046(3) 0.059(3) -0.003(2) 0.022(3) -0.014(3)
C47 0.115(5) 0.071(4) 0.060(4) 0.001(3) 0.031(4) -0.017(4)
C48 0.156(8) 0.088(5) 0.061(4) -0.010(4) 0.054(5) -0.032(5)
C49 0.141(8) 0.086(6) 0.118(7) -0.026(5) 0.089(6) -0.034(5)
C50 0.085(5) 0.080(5) 0.104(6) -0.018(4) 0.053(4) -0.015(4)
C51 0.059(4) 0.075(4) 0.071(4) -0.010(3) 0.032(3) -0.007(3)
C52 0.047(3) 0.056(3) 0.050(3) 0.001(2) 0.020(2) 0.003(2)
C53 0.064(4) 0.057(3) 0.061(4) 0.000(3) 0.022(3) 0.001(3)
C54 0.082(4) 0.061(4) 0.069(4) 0.016(3) 0.038(4) 0.016(3)
C55 0.072(4) 0.107(5) 0.050(4) 0.017(4) 0.022(3) 0.026(4)
C56 0.060(4) 0.078(4) 0.055(3) -0.001(3) 0.011(3) 0.004(3)
C57 0.051(3) 0.062(3) 0.059(3) -0.004(3) 0.022(3) -0.001(3)
B1 0.050(4) 0.057(4) 0.046(3) 0.002(3) 0.010(3) -0.007(3)

loop_
_atom_type_symbol
_atom_type_description
_atom_type_scat_dispersion_real
_atom_type_scat_dispersion_imag
_atom_type_scat_source
C C 0.0033 0.0016 'International Tables Vol C Tables 4.2.6.8 and 6.1.1.4'
H H 0.0000 0.0000 'International Tables Vol C Tables 4.2.6.8 and 6.1.1.4'
N N 0.0061 0.0033 'International Tables Vol C Tables 4.2.6.8 and 6.1.1.4'
Ni Ni 0.3393 1.1124 'International Tables Vol C Tables 4.2.6.8 and 6.1.1.4'
Cl Cl 0.1484 0.1585 'International Tables Vol C Tables 4.2.6.8 and 6.1.1.4'
B B 0.0013 0.0007 'International Tables Vol C Tables 4.2.6.8 and 6.1.1.4'

loop_
_geom_angle_atom_site_label_1
_geom_angle_atom_site_label_2
_geom_angle_atom_site_label_3
_geom_angle
_geom_angle_site_symmetry_1
_geom_angle_site_symmetry_3
_geom_angle_publ_flag
N3 Ni1 N1 92.73(17) . . ?
N3 Ni1 N2 91.29(19) . . ?
N1 Ni1 N2 96.64(19) . . ?
N3 Ni1 Cl1 124.25(14) . . ?
N1 Ni1 Cl1 122.66(14) . . ?
N2 Ni1 Cl1 121.20(15) . . ?
C7 N1 C1 118.1(5) . . ?
C7 N1 Ni1 127.4(4) . . ?
C1 N1 Ni1 114.6(3) . . ?
C16 N2 C3 119.4(5) . . ?
C16 N2 Ni1 125.6(4) . . ?
C3 N2 Ni1 114.5(4) . . ?
C25 N3 C5 117.3(5) . . ?
C25 N3 Ni1 127.1(4) . . ?
C5 N3 Ni1 115.5(3) . . ?
N1 C1 C2 108.2(4) . . ?
N1 C1 C6 109.9(4) . . ?
C2 C1 C6 112.6(5) . . ?
C3 C2 C1 114.4(5) . . ?
N2 C3 C2 111.6(5) . . ?
N2 C3 C4 108.9(5) . . ?
C2 C3 C4 111.0(5) . . ?
C5 C4 C3 114.1(5) . . ?
N3 C5 C6 109.3(5) . . ?
N3 C5 C4 110.9(4) . . ?
C6 C5 C4 110.6(5) . . ?
C5 C6 C1 113.5(5) . . ?
N1 C7 C8 125.6(5) . . ?
C9 C8 C7 121.1(5) . . ?
C8 C9 C10 126.6(5) . . ?
C11 C10 C15 117.9(6) . . ?
C11 C10 C9 118.1(6) . . ?
C15 C10 C9 123.9(5) . . ?
C12 C11 C10 120.4(7) . . ?
C11 C12 C13 121.5(7) . . ?
C12 C13 C14 118.1(8) . . ?
C15 C14 C13 120.4(7) . . ?
C14 C15 C10 121.6(7) . . ?
N2 C16 C17 126.1(6) . . ?
C18 C17 C16 123.3(7) . . ?
C17 C18 C19 125.3(7) . . ?
C24 C19 C20 117.4(7) . . ?
C24 C19 C18 124.1(6) . . ?
C20 C19 C18 118.6(7) . . ?
C21 C20 C19 120.5(9) . . ?
C22 C21 C20 120.5(9) . . ?
C21 C22 C23 119.2(9) . . ?
C22 C23 C24 121.8(9) . . ?
C23 C24 C19 120.5(8) . . ?
N3 C25 C26 124.5(5) . . ?
C27 C26 C25 121.9(6) . . ?
C26 C27 C28 125.5(6) . . ?
C33 C28 C29 119.0(7) . . ?
C33 C28 C27 124.3(6) . . ?
C29 C28 C27 116.7(6) . . ?
C30 C29 C28 118.5(8) . . ?
C31 C30 C29 121.6(8) . . ?
C30 C31 C32 121.9(8) . . ?
C33 C32 C31 116.0(8) . . ?
C28 C33 C32 122.9(8) . . ?
C35 C34 C39 115.5(5) . . ?
C35 C34 B1 125.1(5) . . ?
C39 C34 B1 119.4(5) . . ?
C34 C35 C36 122.3(6) . . ?
C37 C36 C35 120.7(6) . . ?
C36 C37 C38 119.0(6) . . ?
C37 C38 C39 120.5(6) . . ?
C34 C39 C38 122.1(6) . . ?
C45 C40 C41 114.5(6) . . ?
C45 C40 B1 125.9(5) . . ?
C41 C40 B1 119.6(6) . . ?
C40 C41 C42 121.9(8) . . ?
C43 C42 C41 120.9(10) . . ?
C42 C43 C44 118.7(8) . . ?
C43 C44 C45 120.2(8) . . ?
C44 C45 C40 123.5(7) . . ?
C51 C46 C47 114.1(5) . . ?
C51 C46 B1 123.2(5) . . ?
C47 C46 B1 122.6(5) . . ?
C48 C47 C46 123.6(7) . . ?
C49 C48 C47 119.7(7) . . ?
C48 C49 C50 119.7(7) . . ?
C49 C50 C51 119.5(7) . . ?
C46 C51 C50 123.3(6) . . ?
C57 C52 C53 114.5(5) . . ?
C57 C52 B1 125.6(5) . . ?
C53 C52 B1 119.8(5) . . ?
C54 C53 C52 123.2(5) . . ?
C53 C54 C55 119.1(6) . . ?
C56 C55 C54 119.6(5) . . ?
C55 C56 C57 120.5(6) . . ?
C56 C57 C52 123.2(5) . . ?
C34 B1 C40 109.8(4) . . ?
C34 B1 C52 111.3(4) . . ?
C40 B1 C52 108.4(4) . . ?
C34 B1 C46 107.5(4) . . ?
C40 B1 C46 112.2(4) . . ?
C52 B1 C46 107.6(4) . . ?

loop_
_geom_bond_atom_site_label_1
_geom_bond_atom_site_label_2
_geom_bond_distance
_geom_bond_site_symmetry_2
_geom_bond_publ_flag
Ni1 N3 1.989(4) . ?
Ni1 N1 1.989(4) . ?
Ni1 N2 1.995(5) . ?
Ni1 Cl1 2.1964(16) . ?
N1 C7 1.296(7) . ?
N1 C1 1.483(6) . ?
N2 C16 1.309(7) . ?
N2 C3 1.465(7) . ?
N3 C25 1.276(6) . ?
N3 C5 1.496(7) . ?
C1 C2 1.529(8) . ?
C1 C6 1.533(7) . ?
C2 C3 1.521(8) . ?
C3 C4 1.524(8) . ?
C4 C5 1.521(8) . ?
C5 C6 1.517(8) . ?
C7 C8 1.409(7) . ?
C8 C9 1.339(7) . ?
C9 C10 1.460(8) . ?
C10 C11 1.385(8) . ?
C10 C15 1.387(8) . ?
C11 C12 1.369(11) . ?
C12 C13 1.377(11) . ?
C13 C14 1.391(11) . ?
C14 C15 1.357(9) . ?
C16 C17 1.407(9) . ?
C17 C18 1.329(8) . ?
C18 C19 1.476(9) . ?
C19 C24 1.373(10) . ?
C19 C20 1.398(9) . ?
C20 C21 1.377(11) . ?
C21 C22 1.347(13) . ?
C22 C23 1.353(12) . ?
C23 C24 1.361(10) . ?
C25 C26 1.421(8) . ?
C26 C27 1.342(8) . ?
C27 C28 1.460(8) . ?
C28 C33 1.369(9) . ?
C28 C29 1.401(8) . ?
C29 C30 1.394(10) . ?
C30 C31 1.328(12) . ?
C31 C32 1.412(12) . ?
C32 C33 1.395(10) . ?
C34 C35 1.384(7) . ?
C34 C39 1.393(7) . ?
C34 B1 1.654(8) . ?
C35 C36 1.410(8) . ?
C36 C37 1.360(9) . ?
C37 C38 1.362(8) . ?
C38 C39 1.411(8) . ?
C40 C45 1.394(8) . ?
C40 C41 1.396(9) . ?
C40 B1 1.654(8) . ?
C41 C42 1.408(11) . ?
C42 C43 1.350(14) . ?
C43 C44 1.378(13) . ?
C44 C45 1.378(10) . ?
C46 C51 1.379(7) . ?
C46 C47 1.400(8) . ?
C46 B1 1.663(8) . ?
C47 C48 1.383(10) . ?
C48 C49 1.353(11) . ?
C49 C50 1.374(10) . ?
C50 C51 1.392(8) . ?
C52 C57 1.390(7) . ?
C52 C53 1.409(7) . ?
C52 B1 1.655(8) . ?
C53 C54 1.383(7) . ?
C54 C55 1.390(8) . ?
C55 C56 1.357(8) . ?
C56 C57 1.382(7) . ?

loop_
_geom_torsion_atom_site_label_1
_geom_torsion_atom_site_label_2
_geom_torsion_atom_site_label_3
_geom_torsion_atom_site_label_4
_geom_torsion
_geom_torsion_site_symmetry_1
_geom_torsion_site_symmetry_2
_geom_torsion_site_symmetry_3
_geom_torsion_site_symmetry_4
_geom_torsion_publ_flag
N3 Ni1 N1 C7 -132.2(5) . . . . ?
N2 Ni1 N1 C7 136.2(5) . . . . ?
Cl1 Ni1 N1 C7 2.2(5) . . . . ?
N3 Ni1 N1 C1 48.3(4) . . . . ?
N2 Ni1 N1 C1 -43.4(4) . . . . ?
Cl1 Ni1 N1 C1 -177.3(3) . . . . ?
N3 Ni1 N2 C16 119.1(5) . . . . ?
N1 Ni1 N2 C16 -148.0(5) . . . . ?
Cl1 Ni1 N2 C16 -13.1(6) . . . . ?
N3 Ni1 N2 C3 -52.5(4) . . . . ?
N1 Ni1 N2 C3 40.4(4) . . . . ?
Cl1 Ni1 N2 C3 175.2(3) . . . . ?
N1 Ni1 N3 C25 132.3(5) . . . . ?
N2 Ni1 N3 C25 -131.0(5) . . . . ?
Cl1 Ni1 N3 C25 -1.0(5) . . . . ?
N1 Ni1 N3 C5 -48.1(4) . . . . ?
N2 Ni1 N3 C5 48.6(4) . . . . ?
Cl1 Ni1 N3 C5 178.6(3) . . . . ?
C7 N1 C1 C2 -119.2(5) . . . . ?
Ni1 N1 C1 C2 60.4(5) . . . . ?
C7 N1 C1 C6 117.4(5) . . . . ?
Ni1 N1 C1 C6 -63.0(5) . . . . ?
N1 C1 C2 C3 -73.9(6) . . . . ?
C6 C1 C2 C3 47.8(6) . . . . ?
C16 N2 C3 C2 131.8(6) . . . . ?
Ni1 N2 C3 C2 -56.0(5) . . . . ?
C16 N2 C3 C4 -105.4(6) . . . . ?
Ni1 N2 C3 C4 66.8(5) . . . . ?
C1 C2 C3 N2 72.6(6) . . . . ?
C1 C2 C3 C4 -49.0(6) . . . . ?
N2 C3 C4 C5 -70.3(6) . . . . ?
C2 C3 C4 C5 52.9(6) . . . . ?
C25 N3 C5 C6 -118.2(5) . . . . ?
Ni1 N3 C5 C6 62.1(5) . . . . ?
C25 N3 C5 C4 119.6(5) . . . . ?
Ni1 N3 C5 C4 -60.1(5) . . . . ?
C3 C4 C5 N3 66.7(6) . . . . ?
C3 C4 C5 C6 -54.6(6) . . . . ?
N3 C5 C6 C1 -70.1(6) . . . . ?
C4 C5 C6 C1 52.2(6) . . . . ?
N1 C1 C6 C5 71.4(6) . . . . ?
C2 C1 C6 C5 -49.4(6) . . . . ?
C1 N1 C7 C8 171.4(5) . . . . ?
Ni1 N1 C7 C8 -8.1(8) . . . . ?
N1 C7 C8 C9 -166.8(5) . . . . ?
C7 C8 C9 C10 170.5(5) . . . . ?
C8 C9 C10 C11 -170.9(6) . . . . ?
C8 C9 C10 C15 7.8(9) . . . . ?
C15 C10 C11 C12 -1.1(10) . . . . ?
C9 C10 C11 C12 177.7(7) . . . . ?
C10 C11 C12 C13 1.3(14) . . . . ?
C11 C12 C13 C14 0.4(15) . . . . ?
C12 C13 C14 C15 -2.2(14) . . . . ?
C13 C14 C15 C10 2.4(12) . . . . ?
C11 C10 C15 C14 -0.8(10) . . . . ?
C9 C10 C15 C14 -179.4(7) . . . . ?
C3 N2 C16 C17 175.0(6) . . . . ?
Ni1 N2 C16 C17 3.7(10) . . . . ?
N2 C16 C17 C18 -175.4(7) . . . . ?
C16 C17 C18 C19 -179.4(6) . . . . ?
C17 C18 C19 C24 -6.1(12) . . . . ?
C17 C18 C19 C20 174.3(7) . . . . ?
C24 C19 C20 C21 0.8(13) . . . . ?
C18 C19 C20 C21 -179.6(8) . . . . ?
C19 C20 C21 C22 -0.8(16) . . . . ?
C20 C21 C22 C23 2.4(17) . . . . ?
C21 C22 C23 C24 -3.9(16) . . . . ?
C22 C23 C24 C19 3.9(14) . . . . ?
C20 C19 C24 C23 -2.2(12) . . . . ?
C18 C19 C24 C23 178.2(7) . . . . ?
C5 N3 C25 C26 178.9(5) . . . . ?
Ni1 N3 C25 C26 -1.5(8) . . . . ?
N3 C25 C26 C27 176.7(5) . . . . ?
C25 C26 C27 C28 178.7(5) . . . . ?
C26 C27 C28 C33 -5.9(10) . . . . ?
C26 C27 C28 C29 174.4(6) . . . . ?
C33 C28 C29 C30 1.8(9) . . . . ?
C27 C28 C29 C30 -178.4(6) . . . . ?
C28 C29 C30 C31 -4.0(11) . . . . ?
C29 C30 C31 C32 3.7(13) . . . . ?
C30 C31 C32 C33 -1.1(12) . . . . ?
C29 C28 C33 C32 0.7(10) . . . . ?
C27 C28 C33 C32 -179.1(6) . . . . ?
C31 C32 C33 C28 -1.1(11) . . . . ?
C39 C34 C35 C36 0.6(8) . . . . ?
B1 C34 C35 C36 179.9(5) . . . . ?
C34 C35 C36 C37 0.1(10) . . . . ?
C35 C36 C37 C38 0.1(10) . . . . ?
C36 C37 C38 C39 -1.0(10) . . . . ?
C35 C34 C39 C38 -1.5(8) . . . . ?
B1 C34 C39 C38 179.1(5) . . . . ?
C37 C38 C39 C34 1.8(9) . . . . ?
C45 C40 C41 C42 -5.5(11) . . . . ?
B1 C40 C41 C42 175.3(7) . . . . ?
C40 C41 C42 C43 4.7(14) . . . . ?
C41 C42 C43 C44 0.9(14) . . . . ?
C42 C43 C44 C45 -5.2(13) . . . . ?
C43 C44 C45 C40 4.3(11) . . . . ?
C41 C40 C45 C44 1.1(10) . . . . ?
B1 C40 C45 C44 -179.8(6) . . . . ?
C51 C46 C47 C48 -3.1(9) . . . . ?
B1 C46 C47 C48 179.5(6) . . . . ?
C46 C47 C48 C49 0.8(11) . . . . ?
C47 C48 C49 C50 1.8(11) . . . . ?
C48 C49 C50 C51 -1.9(11) . . . . ?
C47 C46 C51 C50 3.0(8) . . . . ?
B1 C46 C51 C50 -179.6(5) . . . . ?
C49 C50 C51 C46 -0.6(9) . . . . ?
C57 C52 C53 C54 1.8(7) . . . . ?
B1 C52 C53 C54 -174.4(5) . . . . ?
C52 C53 C54 C55 -1.5(8) . . . . ?
C53 C54 C55 C56 0.9(9) . . . . ?
C54 C55 C56 C57 -0.9(9) . . . . ?
C55 C56 C57 C52 1.4(8) . . . . ?
C53 C52 C57 C56 -1.8(7) . . . . ?
B1 C52 C57 C56 174.2(5) . . . . ?
C35 C34 B1 C40 -10.1(7) . . . . ?
C39 C34 B1 C40 169.2(5) . . . . ?
C35 C34 B1 C52 109.9(6) . . . . ?
C39 C34 B1 C52 -70.8(6) . . . . ?
C35 C34 B1 C46 -132.5(5) . . . . ?
C39 C34 B1 C46 46.8(6) . . . . ?
C45 C40 B1 C34 -95.7(7) . . . . ?
C41 C40 B1 C34 83.4(7) . . . . ?
C45 C40 B1 C52 142.5(6) . . . . ?
C41 C40 B1 C52 -38.4(7) . . . . ?
C45 C40 B1 C46 23.8(8) . . . . ?
C41 C40 B1 C46 -157.1(6) . . . . ?
C57 C52 B1 C34 18.6(7) . . . . ?
C53 C52 B1 C34 -165.6(4) . . . . ?
C57 C52 B1 C40 139.5(5) . . . . ?
C53 C52 B1 C40 -44.8(6) . . . . ?
C57 C52 B1 C46 -98.9(6) . . . . ?
C53 C52 B1 C46 76.8(6) . . . . ?
C51 C46 B1 C34 -120.4(5) . . . . ?
C47 C46 B1 C34 56.7(6) . . . . ?
C51 C46 B1 C40 118.7(5) . . . . ?
C47 C46 B1 C40 -64.1(6) . . . . ?
C51 C46 B1 C52 -0.4(7) . . . . ?
C47 C46 B1 C52 176.7(5) . . . . ?
